data_2002643
loop_
_publ_author_name
'Mueller-Buschbaum, Hk'
'Frenzen, S'

_publ_section_title
;
Zur Kenntnis von Eu Be Gd2 O5 mit einem Beitrag ueber Phasen der
Zusammensetzung M(1-x) M'(x) Be Ln2 O5: Ca0.4 Sr0.6 Be Sm2 O5, Ba0.25
Ca0.75 Be Nd2 O5 und Ba0.36 Sr0.64 Be Nd2 O5
;
_journal_name_full
;
Zeitschrift fuer Naturforschung, Teil B. Anorganische Chemie,
Organische Chemie (42,1987-)
;
_journal_page_first 919
_journal_page_last 922
_journal_volume 49
_journal_year 1994
_chemical_formula_structural 'Ba0.36 Sr0.64 Be Nd2 O5'
_chemical_formula_sum 'Ba0.36 Be Nd2 O5 Sr0.64'
_chemical_name_systematic
;
Barium strontium beryllium neodymium oxide (0.4/0.6/1/2/5)
;
_space_group_IT_number 62
_symmetry_cell_setting orthorhombic
_symmetry_Int_Tables_number 62
_symmetry_space_group_name_Hall '-P 2ac 2n'
_symmetry_space_group_name_H-M 'P n m a'
_cell_angle_alpha 90
_cell_angle_beta 90
_cell_angle_gamma 90
_cell_formula_units_Z 4
_cell_length_a 9.642(3)
_cell_length_b 7.295(5)
_cell_length_c 6.614(4)
_cell_volume 465.2
_refine_ls_R_factor_all 0.04
_cod_original_formula_sum 'Ba.36 Be Nd2 O5 Sr.64'
_cod_database_code 2002643

loop_
_symmetry_equiv_pos_as_xyz
x,y,z
1/2+x,1/2-y,1/2-z
-x,1/2+y,-z
1/2-x,-y,1/2+z
-x,-y,-z
1/2-x,1/2+y,1/2+z
x,1/2-y,z
1/2+x,y,1/2-z

loop_
_atom_site_label
_atom_site_type_symbol
_atom_site_symmetry_multiplicity
_atom_site_Wyckoff_symbol
_atom_site_fract_x
_atom_site_fract_y
_atom_site_fract_z
_atom_site_occupancy
_atom_site_attached_hydrogens
_atom_site_calc_flag
Nd1 Nd3+ 4 c 0.9764(1) 0.25 0.5950(2) 1. 0 d
Nd2 Nd3+ 8 d 0.8264(1) 0.0215(1) 0.0813(1) 0.5 0 d
Ba1 Ba2+ 8 d 0.8264(1) 0.0215(1) 0.0813(1) 0.18 0 d
Sr1 Sr2+ 8 d 0.8264(1) 0.0215(1) 0.0813(1) 0.32 0 d
Be1 Be2+ 4 c 0.0995(6) 0.25 0.1939(6) 1. 0 d
O1 O2- 8 d 0.433(1) 0.940(1) 0.811(1) 1. 0 d
O2 O2- 4 c 0.219(1) 0.25 0.668(1) 1. 0 d
O3 O2- 4 c 0.272(1) 0.25 0.133(1) 1. 0 d
O4 O2- 4 c 0.510(1) 0.25 0.521(1) 1. 0 d

loop_
_atom_type_symbol
_atom_type_oxidation_number
Nd3+ 3.000
Ba2+ 2.000
Sr2+ 2.000
Be2+ 2.000
O2- -2.000
